data_7051479
_journal_name_full 'New Journal of Chemistry'
_journal_paper_doi 10.1039/a904599f
_journal_year 1999
_chemical_formula_sum 'C22.5 H29.5 B Cl Mo N9 O'
_chemical_formula_weight 584.25
_space_group_IT_number 2
_symmetry_cell_setting triclinic
_symmetry_space_group_name_Hall '-P 1'
_symmetry_space_group_name_H-M 'P -1'
_cell_angle_alpha 108.66(2)
_cell_angle_beta 93.351(14)
_cell_angle_gamma 91.54(2)
_cell_formula_units_Z 2
_cell_length_a 8.3816(13)
_cell_length_b 12.774(3)
_cell_length_c 13.902(3)
_cell_measurement_temperature 293(2)
_cell_volume 1406.2(5)
_diffrn_ambient_temperature 293(2)
_exptl_crystal_density_diffrn 1.380
_refine_ls_R_factor_obs 0.0357
_refine_ls_wR_factor_obs 0.1010
_cod_depositor_comments
;
The following automatic conversions were performed:
'_symmetry_cell_setting' value 'Triclinic' changed to 'triclinic'
according to '/home/saulius/struct/CIF-dictionaries/cif_core.dic'
dictionary named 'cif_core.dic' version 2.4.1 from 2010-06-29.

Automatic conversion script
Id: cif_fix_enum 1527 2010-12-29 10:47:43Z saulius 
;
_cod_original_formula_sum 'C22.50 H29.50 B Cl Mo N9 O'
_cod_database_code 7051479

loop_
_symmetry_equiv_pos_as_xyz
'x, y, z'
'-x, -y, -z'

loop_
_atom_site_aniso_label
_atom_site_aniso_U_11
_atom_site_aniso_U_22
_atom_site_aniso_U_33
_atom_site_aniso_U_23
_atom_site_aniso_U_13
_atom_site_aniso_U_12
Mo1 0.0150(2) 0.0221(2) 0.0247(2) 0.00931(11) 0.00054(10) 0.00148(10)
Cl1 0.0412(5) 0.0498(6) 0.0510(6) 0.0158(5) 0.0024(4) 0.0040(4)
O52 0.053(2) 0.065(2) 0.036(2) 0.0116(15) -0.0004(14) 0.017(2)
N11 0.0205(13) 0.0213(13) 0.0293(14) 0.0089(11) 0.0020(11) 0.0028(10)
N12 0.0172(13) 0.0251(13) 0.0268(13) 0.0098(11) -0.0005(10) 0.0008(10)
N21 0.0172(12) 0.0235(13) 0.0256(13) 0.0033(11) 0.0016(10) 0.0012(10)
N22 0.0194(13) 0.0245(13) 0.0254(13) 0.0074(11) -0.0004(10) 0.0017(10)
N31 0.0196(13) 0.0236(13) 0.0264(13) 0.0103(11) 0.0013(10) 0.0005(10)
N32 0.0213(13) 0.0223(13) 0.0252(13) 0.0080(11) 0.0030(10) 0.0015(10)
N41 0.0201(13) 0.0220(13) 0.0276(13) 0.0091(11) 0.0018(11) 0.0013(10)
C47 0.037(2) 0.033(2) 0.062(3) 0.012(2) -0.003(2) 0.007(2)
N51 0.027(2) 0.022(2) 0.054(2) -0.0043(15) -0.022(2) 0.0085(13)
C13 0.018(2) 0.033(2) 0.027(2) 0.0133(14) 0.0016(12) 0.0052(13)
C14 0.020(2) 0.036(2) 0.033(2) 0.0157(15) 0.0020(13) 0.0108(14)
C15 0.027(2) 0.026(2) 0.026(2) 0.0100(13) 0.0007(13) 0.0074(13)
C16 0.017(2) 0.043(2) 0.047(2) 0.021(2) 0.0007(14) 0.0019(14)
C17 0.034(2) 0.025(2) 0.053(2) 0.014(2) -0.002(2) 0.0063(14)
C23 0.026(2) 0.037(2) 0.026(2) 0.0092(14) -0.0008(13) 0.0025(14)
C24 0.030(2) 0.047(2) 0.024(2) 0.005(2) -0.0052(14) -0.002(2)
C25 0.021(2) 0.036(2) 0.028(2) 0.0000(14) 0.0019(13) -0.0005(14)
C26 0.048(2) 0.053(2) 0.032(2) 0.021(2) -0.006(2) -0.004(2)
C27 0.040(2) 0.042(2) 0.036(2) -0.001(2) 0.000(2) -0.013(2)
C33 0.024(2) 0.032(2) 0.023(2) 0.0067(13) 0.0012(13) 0.0012(13)
C34 0.031(2) 0.040(2) 0.024(2) 0.0114(15) 0.0067(14) 0.0000(15)
C35 0.023(2) 0.034(2) 0.029(2) 0.0136(14) 0.0010(13) -0.0015(13)
C36 0.042(2) 0.033(2) 0.031(2) 0.0038(15) 0.010(2) 0.004(2)
C37 0.052(2) 0.037(2) 0.040(2) 0.019(2) 0.012(2) -0.005(2)
C42 0.022(2) 0.027(2) 0.042(2) 0.0129(15) 0.0005(14) -0.0001(13)
C43 0.021(2) 0.033(2) 0.050(2) 0.014(2) -0.0006(15) 0.0034(14)
C44 0.029(2) 0.028(2) 0.036(2) 0.0093(15) 0.0016(14) 0.0085(14)
C45 0.033(2) 0.022(2) 0.046(2) 0.0096(15) 0.000(2) -0.0005(14)
C46 0.022(2) 0.026(2) 0.037(2) 0.0078(14) 0.0005(14) -0.0002(13)
N48 0.049(2) 0.039(2) 0.102(3) 0.015(2) -0.008(2) 0.019(2)
B1 0.019(2) 0.022(2) 0.031(2) 0.0079(15) 0.0017(14) 0.0005(13)
C1 0.431(53) 0.042(10) 0.076(9) 0.015(8) 0.052(20) -0.011(15)
C2 0.428(59) 0.125(22) 0.096(15) 0.037(14) 0.038(28) 0.083(32)
C3 0.264(40) 0.075(11) 0.138(17) -0.028(11) -0.061(27) 0.009(21)

loop_
_atom_site_label
_atom_site_type_symbol
_atom_site_fract_x
_atom_site_fract_y
_atom_site_fract_z
_atom_site_U_iso_or_equiv
_atom_site_thermal_displace_type
_atom_site_occupancy
_atom_site_calc_flag
_atom_site_refinement_flags
_atom_site_disorder_group
Mo1 Mo 0.96196(3) 0.78960(2) 0.71914(2) 0.02022(11) Uani 1 d . .
Cl1 Cl 0.81223(12) 0.67708(9) 0.56486(8) 0.0475(2) Uani 1 d . .
O52 O 0.7568(4) 0.7063(3) 0.8389(2) 0.0520(8) Uani 1 d . .
N11 N 0.9274(3) 1.0339(2) 0.7350(2) 0.0235(6) Uani 1 d . .
N12 N 0.8387(3) 0.9380(2) 0.7244(2) 0.0228(5) Uani 1 d . .
N21 N 1.1731(3) 1.0007(2) 0.8308(2) 0.0232(6) Uani 1 d . .
N22 N 1.1140(3) 0.9040(2) 0.8436(2) 0.0233(5) Uani 1 d . .
N31 N 1.1622(3) 0.9494(2) 0.6391(2) 0.0227(5) Uani 1 d . .
N32 N 1.1355(3) 0.8373(2) 0.6220(2) 0.0228(5) Uani 1 d . .
N41 N 1.1207(3) 0.6542(2) 0.7177(2) 0.0230(5) Uani 1 d . .
C47 C 1.4224(5) 0.3929(3) 0.7100(3) 0.0449(10) Uani 1 d . .
N51 N 0.8257(4) 0.7415(3) 0.8027(3) 0.0391(8) Uani 1 d . .
C13 C 0.6842(4) 0.9638(3) 0.7267(2) 0.0253(7) Uani 1 d . .
C14 C 0.6743(4) 1.0757(3) 0.7387(3) 0.0287(7) Uani 1 d . .
H11A H 0.5814(4) 1.1146(3) 0.7423(3) 0.034 Uiso 1 calc R .
C15 C 0.8286(4) 1.1177(3) 0.7442(2) 0.0261(7) Uani 1 d . .
C16 C 0.5534(4) 0.8793(3) 0.7181(3) 0.0342(8) Uani 1 d . .
H21A H 0.5985(4) 0.8090(3) 0.7104(3) 0.051 Uiso 1 calc R .
H21B H 0.4819(4) 0.8734(3) 0.6598(3) 0.051 Uiso 1 calc R .
H21C H 0.4954(4) 0.9010(3) 0.7784(3) 0.051 Uiso 1 calc R .
C17 C 0.8894(4) 1.2326(3) 0.7568(3) 0.0370(8) Uani 1 d . .
H2A H 1.0041(4) 1.2349(3) 0.7578(3) 0.055 Uiso 1 calc R .
H2B H 0.8569(4) 1.2823(3) 0.8196(3) 0.055 Uiso 1 calc R .
H2C H 0.8464(4) 1.2546(3) 0.7010(3) 0.055 Uiso 1 calc R .
C23 C 1.1702(4) 0.9040(3) 0.9357(2) 0.0301(7) Uani 1 d . .
C24 C 1.2671(4) 0.9997(3) 0.9822(3) 0.0355(8) Uani 1 d . .
H7A H 1.3215(4) 1.0198(3) 1.0461(3) 0.043 Uiso 1 calc R .
C25 C 1.2664(4) 1.0581(3) 0.9147(2) 0.0306(7) Uani 1 d . .
C26 C 1.1281(5) 0.8139(3) 0.9778(3) 0.0431(9) Uani 1 d . .
H20A H 1.0592(5) 0.7587(3) 0.9287(3) 0.065 Uiso 1 calc R .
H20B H 1.0740(5) 0.8441(3) 1.0390(3) 0.065 Uiso 1 calc R .
H20C H 1.2240(5) 0.7810(3) 0.9929(3) 0.065 Uiso 1 calc R .
C27 C 1.3484(5) 1.1679(3) 0.9272(3) 0.0431(9) Uani 1 d . .
H1A H 1.3258(5) 1.1877(3) 0.8669(3) 0.065 Uiso 1 calc R .
H1B H 1.4618(5) 1.1631(3) 0.9379(3) 0.065 Uiso 1 calc R .
H1C H 1.3102(5) 1.2231(3) 0.9847(3) 0.065 Uiso 1 calc R .
C33 C 1.2035(4) 0.7844(3) 0.5352(2) 0.0270(7) Uani 1 d . .
C34 C 1.2697(4) 0.8619(3) 0.4959(2) 0.0314(7) Uani 1 d . .
H13A H 1.3232(4) 0.8472(3) 0.4366(2) 0.038 Uiso 1 calc R .
C35 C 1.2403(4) 0.9647(3) 0.5621(2) 0.0277(7) Uani 1 d . .
C36 C 1.2073(5) 0.6616(3) 0.4924(3) 0.0365(8) Uani 1 d . .
H5A H 1.1524(5) 0.6285(3) 0.5350(3) 0.055 Uiso 1 calc R .
H5B H 1.3164(5) 0.6404(3) 0.4898(3) 0.055 Uiso 1 calc R .
H5C H 1.1556(5) 0.6369(3) 0.4250(3) 0.055 Uiso 1 calc R .
C37 C 1.2779(5) 1.0770(3) 0.5541(3) 0.0413(9) Uani 1 d . .
H18A H 1.2426(5) 1.1328(3) 0.6124(3) 0.062 Uiso 1 calc R .
H18B H 1.2239(5) 1.0829(3) 0.4934(3) 0.062 Uiso 1 calc R .
H18C H 1.3913(5) 1.0871(3) 0.5514(3) 0.062 Uiso 1 calc R .
C42 C 1.2797(4) 0.6725(3) 0.7379(3) 0.0300(7) Uani 1 d . .
H8A H 1.3220(4) 0.7446(3) 0.7538(3) 0.036 Uiso 1 calc R .
C43 C 1.3830(4) 0.5902(3) 0.7363(3) 0.0346(8) Uani 1 d . .
H3A H 1.4924(4) 0.6062(3) 0.7510(3) 0.041 Uiso 1 calc R .
C44 C 1.3197(4) 0.4825(3) 0.7121(3) 0.0315(7) Uani 1 d . .
C45 C 1.1562(4) 0.4623(3) 0.6910(3) 0.0339(8) Uani 1 d . .
H15A H 1.1114(4) 0.3908(3) 0.6742(3) 0.041 Uiso 1 calc R .
C46 C 1.0604(4) 0.5498(3) 0.6953(3) 0.0286(7) Uani 1 d . .
H17A H 0.9504(4) 0.5361(3) 0.6822(3) 0.034 Uiso 1 calc R .
N48 N 1.5034(5) 0.3224(3) 0.7100(4) 0.0652(12) Uani 1 d . .
B1 B 1.1120(4) 1.0336(3) 0.7377(3) 0.0240(7) Uani 1 d . .
H1 H 1.1561(4) 1.1075(3) 0.7441(3) 0.029 Uiso 1 calc R .
C1 C 1.4310(42) 1.4761(13) 0.9993(14) 0.183(16) Uani 0.50 d P .
H1D H 1.4395(42) 1.4499(13) 1.0576(14) 0.219 Uiso 0.50 calc PR .
H1E H 1.4282(42) 1.4103(13) 0.9400(14) 0.219 Uiso 0.50 calc PR .
C2 C 1.2623(50) 1.5168(23) 0.9988(19) 0.214(18) Uani 0.50 d P .
H30A H 1.2580(50) 1.5348(23) 0.9361(19) 0.257 Uiso 0.50 calc PR .
H30B H 1.2776(50) 1.5880(23) 1.0519(19) 0.257 Uiso 0.50 calc PR .
C3 C 1.0839(31) 1.4922(18) 1.0054(21) 0.177(14) Uani 0.50 d P .
H31A H 1.0810(31) 1.4137(18) 0.9682(21) 0.212 Uiso 0.50 calc PR .
H31B H 1.0893(31) 1.4952(18) 1.0762(21) 0.212 Uiso 0.50 calc PR .

loop_
_geom_bond_atom_site_label_1
_geom_bond_atom_site_label_2
_geom_bond_distance
_geom_bond_site_symmetry_2
_geom_bond_publ_flag
Mo1 N51 1.899(5) . ?
Mo1 N12 2.166(3) . ?
Mo1 N22 2.186(3) . ?
Mo1 N41 2.207(3) . ?
Mo1 N32 2.241(3) . ?
Mo1 Cl1 2.4200(12) . ?
O52 N51 0.977(4) . ?
N11 C15 1.349(4) . ?
N11 N12 1.378(4) . ?
N11 B1 1.546(4) . ?
N12 C13 1.345(4) . ?
N21 C25 1.351(4) . ?
N21 N22 1.385(4) . ?
N21 B1 1.548(4) . ?
N22 C23 1.338(4) . ?
N31 C35 1.349(4) . ?
N31 N32 1.384(4) . ?
N31 B1 1.536(4) . ?
N32 C33 1.348(4) . ?
N41 C42 1.344(4) . ?
N41 C46 1.345(4) . ?
C47 N48 1.142(5) . ?
C47 C44 1.445(5) . ?
C13 C14 1.390(5) . ?
C13 C16 1.491(5) . ?
C14 C15 1.376(5) . ?
C15 C17 1.493(5) . ?
C23 C24 1.397(5) . ?
C23 C26 1.492(5) . ?
C24 C25 1.373(5) . ?
C25 C27 1.499(5) . ?
C33 C34 1.392(5) . ?
C33 C36 1.491(5) . ?
C34 C35 1.380(5) . ?
C35 C37 1.501(5) . ?
C42 C43 1.376(5) . ?
C43 C44 1.390(5) . ?
C44 C45 1.384(5) . ?
C45 C46 1.382(5) . ?
C1 C1 1.29(6) 2_887 ?
C1 C2 1.52(4) . ?
C2 C3 1.53(4) . ?
C3 C3 1.43(5) 2_787 ?
